data_2003133
loop_
_publ_author_name
'Linden, Anthony'
'James, Bruce D.'
'Liesegang, John'
'Gonis, Nick'

_publ_section_title
;
 Polynuclear chloromercurate(II) systems in their chloropyridinium
 salts
;
_journal_issue 3
_journal_name_full 'Acta Crystallographica Section B'
_journal_page_first 396
_journal_page_last 409
_journal_paper_doi 10.1107/S010876819801550X
_journal_volume 55
_journal_year 1999
_chemical_formula_moiety 'C5 H5 Cl N 1+, Hg Cl3 1-'
_chemical_formula_structural '(C5 H5 Cl N 1+)2, (Hg Cl3 1-), Hg Cl2, Cl 1-'
_chemical_formula_sum 'C5 H5 Cl4 Hg N'
_chemical_formula_weight 421.49
_chemical_melting_point 378.0(10)
_chemical_name_systematic
;
2-chloropyridinium trichloromercurate(II)
;
_space_group_IT_number 14
_symmetry_cell_setting monoclinic
_symmetry_space_group_name_Hall '-P 2yn'
_symmetry_space_group_name_H-M 'P 1 21/n 1'
_cell_angle_alpha 90
_cell_angle_beta 106.13(4)
_cell_angle_gamma 90
_cell_formula_units_Z 8
_cell_length_a 9.094(8)
_cell_length_b 18.143(4)
_cell_length_c 12.902(3)
_cell_measurement_reflns_used 25
_cell_measurement_temperature 173.0(10)
_cell_measurement_theta_max 20.0
_cell_measurement_theta_min 19.5
_cell_volume 2045(2)
_computing_cell_refinement
;
MSC/AFC Diffractometer Control Software (Molecular Structure
Corporation, 1991)
;
_computing_data_collection
;
MSC/AFC Diffractometer Control Software (Molecular Structure
Corporation, 1991)
;
_computing_data_reduction
;
TEXSAN PROCESS (Molecular Structure Corporation, 1989)
;
_computing_molecular_graphics 'ORTEPIII (Burnett & Johnson, 1996)'
_computing_publication_material
;
TEXSAN FINISH (Molecular Structure Corporation, 1989)
and local programs
;
_computing_structure_refinement
;
TEXSAN LS (Molecular Structure Corporation, 1989)
;
_computing_structure_solution 'SHELXS86 Patterson (Sheldrick, 1990)'
_diffrn_ambient_temperature 173.0(10)
_diffrn_measurement_device_type 'Rigaku AFC-5R diffractometer'
_diffrn_measurement_method \w--2\q
_diffrn_radiation_monochromator graphite
_diffrn_radiation_source 'Rigaku rotating anode generator'
_diffrn_radiation_type 'Mo K\a'
_diffrn_radiation_wavelength 0.71069
_diffrn_reflns_av_R_equivalents 0.273
_diffrn_reflns_limit_h_max 11
_diffrn_reflns_limit_h_min 0
_diffrn_reflns_limit_k_max 23
_diffrn_reflns_limit_k_min 0
_diffrn_reflns_limit_l_max 16
_diffrn_reflns_limit_l_min -16
_diffrn_reflns_number 5129
_diffrn_reflns_theta_max 27.5
_diffrn_reflns_theta_min 2.5
_diffrn_standards_decay_% 'no decay'
_diffrn_standards_interval_count 150
_diffrn_standards_number 3
_exptl_absorpt_coefficient_mu 16.04
_exptl_absorpt_correction_T_max 0.090
_exptl_absorpt_correction_T_min 0.026
_exptl_absorpt_correction_type 'empirical via psi-scan'
_exptl_absorpt_process_details '(North, Phillips & Mathews, 1968)'
_exptl_crystal_colour colourless
_exptl_crystal_density_diffrn 2.738
_exptl_crystal_density_meas ?
_exptl_crystal_description prism
_exptl_crystal_F_000 1520
_exptl_crystal_size_max 0.40
_exptl_crystal_size_mid 0.25
_exptl_crystal_size_min 0.15
_refine_diff_density_max 1.66
_refine_diff_density_min -2.33
_refine_ls_abs_structure_details ' ?'
_refine_ls_extinction_coef 9.3E-8(8)
_refine_ls_extinction_method 'Zachariasen (1963)'
_refine_ls_goodness_of_fit_ref 1.684
_refine_ls_hydrogen_treatment noref
_refine_ls_matrix_type full
_refine_ls_number_constraints 0
_refine_ls_number_parameters 200
_refine_ls_number_reflns 3153
_refine_ls_number_restraints 0
_refine_ls_R_factor_all 0.1002
_refine_ls_R_factor_gt 0.0437
_refine_ls_shift/su_max 0.0002
_refine_ls_structure_factor_coef F
_refine_ls_weighting_details w=1/[\s^2^(F~o~)+(0.005F~o~)^2^]
_refine_ls_weighting_scheme sigma
_refine_ls_wR_factor_all 0.0392
_refine_ls_wR_factor_ref 0.0358
_reflns_number_gt 3153
_reflns_number_total 4679
_reflns_threshold_expression 'I > 2\s(I)'
_cod_data_source_file sh0124.cif
_cod_data_source_block I
_cod_depositor_comments
;
The following automatic conversions were performed:

'_chemical_melting_point' value '377-379' was changed to '378.0(10)'
- the average value was taken and precision was estimated.

Automatic conversion script
Id: cif_fix_values 1646 2011-03-28 12:23:43Z adriana 

The following automatic conversions were performed:

'_chemical_melting_point' value '377-379' was changed to '378.0(10)'
- the average value was taken and precision was estimated.

Automatic conversion script
Id: cif_fix_values 1715 2011-07-08 13:25:40Z adriana 
;
_cod_database_code 2003133
_cod_database_fobs_code 2003133

loop_
_symmetry_equiv_pos_as_xyz
x,y,z
1/2-x,1/2+y,1/2-z
-x,-y,-z
1/2+x,1/2-y,1/2+z

loop_
_atom_site_label
_atom_site_fract_x
_atom_site_fract_y
_atom_site_fract_z
_atom_site_U_iso_or_equiv
_atom_site_adp_type
_atom_site_calc_flag
_atom_site_calc_attached_atom
_atom_site_refinement_flags
_atom_site_occupancy
_atom_site_disorder_group
_atom_site_type_symbol
Hg1 0.13401(6) 0.04692(3) 0.13608(4) 0.03324(18) Uani d ? . 1 . Hg
Hg2 0.26398(6) 0.00416(3) 0.46822(3) 0.03023(17) Uani d ? . 1 . Hg
Cl1 0.1802(3) -0.05881(15) 0.0335(2) 0.0248(10) Uani d ? . 1 . Cl
Cl2 0.0080(3) 0.03031(16) 0.2800(2) 0.0276(10) Uani d ? . 1 . Cl
Cl3 0.2063(4) 0.17045(16) 0.1019(2) 0.0279(10) Uani d ? . 1 . Cl
Cl4 0.2795(4) 0.12691(17) 0.5241(2) 0.0347(11) Uani d ? . 1 . Cl
Cl5 0.4371(3) 0.01605(15) 0.3200(2) 0.0264(10) Uani d ? . 1 . Cl
Cl6 0.2392(4) -0.12373(17) 0.4683(2) 0.0369(12) Uani d ? . 1 . Cl
Cl7 0.6412(4) -0.05774(17) 0.1025(3) 0.0425(13) Uani d ? . 1 . Cl
N1 0.4981(11) -0.1340(5) 0.2147(7) 0.026(4) Uani d ? . 1 . N
C2 0.5716(12) -0.1372(6) 0.1377(8) 0.022(4) Uani d ? . 1 . C
C3 0.5874(13) -0.2044(7) 0.0922(8) 0.024(4) Uani d ? . 1 . C
C4 0.5298(14) -0.2665(6) 0.1280(8) 0.025(4) Uani d ? . 1 . C
C5 0.4548(15) -0.2609(7) 0.2069(9) 0.030(5) Uani d ? . 1 . C
C6 0.4387(15) -0.1935(7) 0.2499(8) 0.030(5) Uani d ? . 1 . C
Cl8 0.6674(4) 0.1408(2) 0.1466(3) 0.0599(16) Uani d ? . 1 . Cl
N21 0.5387(11) 0.1780(5) 0.2937(7) 0.025(4) Uani d ? . 1 . N
C22 0.5934(13) 0.2036(7) 0.2158(8) 0.024(4) Uani d ? . 1 . C
C23 0.5908(16) 0.2777(7) 0.1946(9) 0.035(5) Uani d ? . 1 . C
C24 0.5280(18) 0.3256(8) 0.2562(12) 0.057(7) Uani d ? . 1 . C
C25 0.4776(16) 0.2969(10) 0.3378(11) 0.052(6) Uani d ? . 1 . C
C26 0.4813(16) 0.2231(9) 0.3554(9) 0.046(6) Uani d ? . 1 . C
H1 0.488 -0.087 0.246 0.031 Uiso calc N1 ? 1 . H
H3 0.638 -0.208 0.037 0.029 Uiso calc C3 ? 1 . H
H4 0.542 -0.313 0.098 0.030 Uiso calc C4 ? 1 . H
H5 0.414 -0.304 0.231 0.036 Uiso calc C5 ? 1 . H
H6 0.386 -0.189 0.304 0.036 Uiso calc C6 ? 1 . H
H21 0.540 0.126 0.306 0.031 Uiso calc N21 ? 1 . H
H31 0.631 0.296 0.139 0.042 Uiso calc C23 ? 1 . H
H41 0.521 0.377 0.241 0.068 Uiso calc C24 ? 1 . H
H51 0.440 0.329 0.383 0.063 Uiso calc C25 ? 1 . H
H61 0.444 0.203 0.411 0.055 Uiso calc C26 ? 1 . H

loop_
_atom_site_aniso_label
_atom_site_aniso_U_11
_atom_site_aniso_U_22
_atom_site_aniso_U_33
_atom_site_aniso_U_12
_atom_site_aniso_U_13
_atom_site_aniso_U_23
_atom_site_aniso_type_symbol
Hg1 0.0408(3) 0.0252(3) 0.0342(3) -0.0022(3) 0.0113(2) -0.0032(2) Hg
Hg2 0.0278(3) 0.0277(3) 0.0342(2) 0.0019(3) 0.0070(2) -0.0017(2) Hg
Cl1 0.0237(16) 0.0235(16) 0.0275(14) -0.0015(13) 0.0077(12) -0.0032(12) Cl
Cl2 0.0245(17) 0.0304(18) 0.0249(13) 0.0048(14) 0.0019(12) 0.0017(12) Cl
Cl3 0.0299(18) 0.0302(17) 0.0245(14) -0.0038(15) 0.0093(13) -0.0006(12) Cl
Cl4 0.040(2) 0.0308(18) 0.0312(15) 0.0092(16) 0.0053(15) -0.0083(13) Cl
Cl5 0.0296(17) 0.0226(16) 0.0265(13) 0.0021(13) 0.0072(12) -0.0020(11) Cl
Cl6 0.040(2) 0.0279(18) 0.0353(16) -0.0072(16) -0.0016(15) 0.0056(14) Cl
Cl7 0.048(2) 0.0248(18) 0.059(2) -0.0079(17) 0.0218(18) 0.0058(15) Cl
N1 0.022(6) 0.027(6) 0.028(5) 0.000(5) 0.005(4) -0.003(4) N
C2 0.007(6) 0.029(7) 0.026(6) -0.008(5) 0.000(5) 0.000(5) C
C3 0.011(6) 0.034(8) 0.026(6) -0.004(6) 0.004(5) -0.003(5) C
C4 0.024(7) 0.026(7) 0.026(6) 0.003(6) 0.009(5) -0.002(5) C
C5 0.039(8) 0.025(7) 0.031(6) -0.008(6) 0.016(6) 0.004(5) C
C6 0.038(8) 0.038(8) 0.019(6) -0.007(7) 0.014(6) 0.006(5) C
Cl8 0.043(3) 0.080(3) 0.053(2) 0.024(2) 0.0065(19) -0.026(2) Cl
N21 0.031(6) 0.024(6) 0.020(5) -0.003(5) 0.005(4) 0.006(4) N
C22 0.011(6) 0.031(7) 0.025(6) 0.002(6) -0.002(5) -0.001(5) C
C23 0.036(9) 0.033(8) 0.033(7) 0.001(7) 0.004(6) 0.016(6) C
C24 0.052(11) 0.024(8) 0.069(11) -0.002(8) -0.025(9) 0.001(7) C
C25 0.023(8) 0.077(13) 0.047(9) 0.015(9) -0.007(7) -0.038(9) C
C26 0.032(9) 0.075(12) 0.025(7) 0.007(9) 0.001(6) 0.006(7) C

loop_
_atom_type_symbol
_atom_type_description
_atom_type_scat_dispersion_real
_atom_type_scat_dispersion_imag
_atom_type_scat_source
C C 0.0033 0.0016
; International Tables for Crystallography (1992).
Vol.C, Tables 4.2.6.8 and 6.1.1.1
;
H H 0.0000 0.0000
; International Tables for Crystallography (1992).
Vol.C, Tables 4.2.6.8 and 6.1.1.1
;
Cl Cl 0.1484 0.1585
; International Tables for Crystallography (1992).
Vol.C, Tables 4.2.6.8 and 6.1.1.1
;
Hg Hg -2.3894 9.2266
; International Tables for Crystallography (1992).
Vol.C, Tables 4.2.6.8 and 6.1.1.1
;
N N 0.0061 0.0033
; International Tables for Crystallography (1992).
Vol.C, Tables 4.2.6.8 and 6.1.1.1
;

loop_
_geom_angle_atom_site_label_1
_geom_angle_atom_site_label_2
_geom_angle_atom_site_label_3
_geom_angle_site_symmetry_1
_geom_angle_site_symmetry_3
_geom_angle
_geom_angle_publ_flag
Cl1 Hg1 Cl1 . 3 86.28(9) yes
Cl1 Hg1 Cl2 . . 120.13(9) yes
Cl1 Hg1 Cl3 . . 122.45(10) yes
Cl1 Hg1 Cl5 . . 91.29(9) yes
Cl2 Hg1 Cl1 . 3 90.57(10) yes
Cl2 Hg1 Cl3 . . 117.42(10) yes
Cl2 Hg1 Cl5 . . 84.44(10) yes
Cl3 Hg1 Cl1 . 3 92.92(9) yes
Cl3 Hg1 Cl5 . . 94.43(9) yes
Cl1 Hg1 Cl5 3 . 172.43(8) yes
Cl2 Hg2 Cl4 . . 93.91(9) yes
Cl2 Hg2 Cl5 . . 83.59(10) yes
Cl2 Hg2 Cl5 . 3_656 176.65(8) yes
Cl2 Hg2 Cl6 . . 96.21(9) yes
Cl4 Hg2 Cl5 . . 98.04(10) yes
Cl4 Hg2 Cl5 . 3_656 83.39(9) yes
Cl4 Hg2 Cl6 . . 161.35(11) yes
Cl5 Hg2 Cl5 . 3_656 94.81(8) yes
Cl5 Hg2 Cl6 . . 98.62(10) yes
Cl6 Hg2 Cl5 . 3_656 86.93(9) yes
Hg1 Cl1 Hg1 . 3 93.72(9) yes
Hg1 Cl2 Hg2 . . 102.63(12) yes
Hg2 Cl5 Hg1 . . 89.30(10) yes
Hg1 Cl5 Hg2 . 3_656 173.03(10) yes
Hg2 Cl5 Hg2 . 3_656 85.19(8) yes
C2 N1 C6 . . 123.2(10) no
Cl7 C2 N1 . . 117.6(9) no
Cl7 C2 C3 . . 123.4(9) no
N1 C2 C3 . . 119.0(10) no
C2 C3 C4 . . 119.1(10) no
C3 C4 C5 . . 120.1(11) no
C4 C5 C6 . . 119.8(11) no
N1 C6 C5 . . 118.8(11) no
C22 N21 C26 . . 121.8(11) no
Cl8 C22 N21 . . 116.8(9) no
Cl8 C22 C23 . . 122.7(10) no
N21 C22 C23 . . 120.4(11) no
C22 C23 C24 . . 118.8(12) no
C23 C24 C25 . . 118.6(13) no
C24 C25 C26 . . 120.5(13) no
N21 C26 C25 . . 119.8(13) no
C2 N1 H1 . . 118.4 no
C6 N1 H1 . . 118.4 no
C2 C3 H3 . . 120.4 no
C4 C3 H3 . . 120.4 no
C3 C4 H4 . . 120.0 no
C5 C4 H4 . . 120.0 no
C4 C5 H5 . . 120.1 no
C6 C5 H5 . . 120.1 no
N1 C6 H6 . . 120.6 no
C5 C6 H6 . . 120.6 no
C22 N21 H21 . . 119.1 no
C26 N21 H21 . . 119.1 no
C22 C23 H31 . . 120.6 no
C24 C23 H31 . . 120.6 no
C23 C24 H41 . . 120.7 no
C25 C24 H41 . . 120.7 no
C24 C25 H51 . . 119.8 no
C26 C25 H51 . . 119.7 no
N21 C26 H61 . . 120.1 no
C25 C26 H61 . . 120.1 no

loop_
_geom_bond_atom_site_label_1
_geom_bond_atom_site_label_2
_geom_bond_site_symmetry_2
_geom_bond_distance
_geom_bond_publ_flag
Hg1 Cl1 . 2.432(3) yes
Hg1 Cl1 3 3.086(4) yes
Hg1 Cl2 . 2.456(3) yes
Hg1 Cl3 . 2.411(3) yes
Hg1 Cl5 . 3.148(4) yes
Hg2 Cl2 . 2.898(3) yes
Hg2 Cl4 . 2.333(3) yes
Hg2 Cl5 . 2.803(3) yes
Hg2 Cl5 3_656 3.296(3) yes
Hg2 Cl6 . 2.331(3) yes
Cl7 C2 . 1.686(11) no
N1 C2 . 1.344(13) no
N1 C6 . 1.341(14) no
C2 C3 . 1.378(15) no
C3 C4 . 1.376(15) no
C4 C5 . 1.377(15) no
C5 C6 . 1.368(16) no
Cl8 C22 . 1.699(12) no
N21 C22 . 1.323(13) no
N21 C26 . 1.343(16) no
C22 C23 . 1.370(15) no
C23 C24 . 1.402(19) no
C24 C25 . 1.36(2) no
C25 C26 . 1.36(2) no
N1 H1 . .95 no
C3 H3 . .95 no
C4 H4 . .95 no
C5 H5 . .95 no
C6 H6 . .95 no
N21 H21 . .95 no
C23 H31 . .95 no
C24 H41 . .95 no
C25 H51 . .95 no
C26 H61 . .95 no

loop_
_geom_hbond_atom_site_label_D
_geom_hbond_atom_site_label_H
_geom_hbond_atom_site_label_A
_geom_hbond_distance_DH
_geom_hbond_distance_HA
_geom_hbond_distance_DA
_geom_hbond_angle_DHA
_geom_hbond_publ_flag
N1 H1 Cl5 .95 2.22 3.161(10) 173 no
N21 H21 Cl5 .95 2.24 3.127(10) 155 no

loop_
_cod_changelog_entry_id
_cod_changelog_entry_author
_cod_changelog_entry_date
_cod_changelog_entry_text
1 'Vaitkus, Antanas' 2023-12-14T16:13:00+02:00
;
 Corrected the ATOM_TYPE loop by removing extra data values which were
 incorrectly copied from other data items, e.g.
 'TEXSAN PROCESS (Molecular Structure Corporation, 1989)'.
;
